data_4102928
loop_
_publ_author_name
'Ellen M. Sletten'
'Hitomi Nakamura'
'John C. Jewett'
'Carolyn R. Bertozzi'

_publ_section_title
;
 Difluorobenzocyclooctyne: Synthesis, Reactivity, and Stabilization by
 \b-Cyclodextrin
;
_journal_name_full 'Journal of the American Chemical Society'
_journal_page_first 11799
_journal_page_last 11805
_journal_paper_doi 10.1021/ja105005t
_journal_volume 132
_journal_year 2010
_chemical_formula_sum 'C51 H52 F8 O8'
_chemical_formula_weight 944.93
_chemical_name_common EMS-VIII-007B
_chemical_name_systematic
;
 bertozzi03
;
_space_group.centring_type P

_space_group_IT_number 2
_space_group.IT_number 2

_symmetry_cell_setting triclinic
_symmetry_space_group_name_Hall '-P 1'
_symmetry_space_group_name_H-M 'P -1'
_atom_sites_solution_hydrogens geom
_atom_sites_solution_primary direct
_atom_sites_solution_secondary difmap
_audit_creation_method SHELXL-97
_cell_angle_alpha 63.010(2)
_cell_angle_beta 75.207(2)
_cell_angle_gamma 80.666(2)
_cell_formula_units_Z 2
_cell_length_a 10.9513(5)
_cell_length_b 14.9709(7)
_cell_length_c 15.4572(7)
_cell_measurement_reflns_used 9788
_cell_measurement_temperature 100(2)
_cell_measurement_theta_max 67.99
_cell_measurement_theta_min 3.28
_cell_volume 2180.20(18)
_computing_cell_refinement 'Bruker SAINT'
_computing_data_collection 'Bruker APEX2'
_computing_data_reduction 'Bruker SAINT'
_computing_molecular_graphics ORTEP-32
_computing_publication_material WinGX
_computing_structure_refinement SHELXL-97
_computing_structure_solution SIR-2008
_diffrn_ambient_temperature 100(2)
_diffrn_detector_area_resol_mean 8.366
_diffrn_measured_fraction_theta_full 0.979
_diffrn_measured_fraction_theta_max 0.967
_diffrn_measurement_device_type 'Bruker APEX-II CCD'
_diffrn_measurement_method 'phi and omega scans'
_diffrn_radiation_monochromator 'HELIOS multilayer mirrors'
_diffrn_radiation_source 'microfocus rotating anode'
_diffrn_radiation_type CuK\a
_diffrn_radiation_wavelength 1.54178
_diffrn_reflns_av_R_equivalents 0.0245
_diffrn_reflns_av_sigmaI/netI 0.0191
_diffrn_reflns_limit_h_max 13
_diffrn_reflns_limit_h_min -13
_diffrn_reflns_limit_k_max 17
_diffrn_reflns_limit_k_min -13
_diffrn_reflns_limit_l_max 18
_diffrn_reflns_limit_l_min -18
_diffrn_reflns_number 38046
_diffrn_reflns_theta_full 67.00
_diffrn_reflns_theta_max 68.36
_diffrn_reflns_theta_min 3.28
_exptl_absorpt_coefficient_mu 1.012
_exptl_absorpt_correction_T_max 0.9418
_exptl_absorpt_correction_T_min 0.8882
_exptl_absorpt_correction_type multi-scan
_exptl_absorpt_process_details SADABS
_exptl_crystal_colour colorless
_exptl_crystal_density_diffrn 1.439
_exptl_crystal_density_method 'not measured'
_exptl_crystal_description prism
_exptl_crystal_F_000 988
_exptl_crystal_size_max 0.12
_exptl_crystal_size_mid 0.10
_exptl_crystal_size_min 0.06
_refine_diff_density_max 0.347
_refine_diff_density_min -0.428
_refine_diff_density_rms 0.046
_refine_ls_extinction_method none
_refine_ls_goodness_of_fit_ref 1.025
_refine_ls_hydrogen_treatment mixed
_refine_ls_matrix_type full
_refine_ls_number_parameters 616
_refine_ls_number_reflns 7750
_refine_ls_number_restraints 2
_refine_ls_restrained_S_all 1.025
_refine_ls_R_factor_all 0.0358
_refine_ls_R_factor_gt 0.0336
_refine_ls_shift/su_max 0.111
_refine_ls_shift/su_mean 0.001
_refine_ls_structure_factor_coef Fsqd
_refine_ls_weighting_details 'calc w=1/[\s^2^(Fo^2^)+(0.0412P)^2^+1.2504P] where P=(Fo^2^+2Fc^2^)/3'
_refine_ls_weighting_scheme calc
_refine_ls_wR_factor_gt 0.0839
_refine_ls_wR_factor_ref 0.0860
_reflns_number_gt 7242
_reflns_number_total 7750
_reflns_threshold_expression >2sigma(I)
_cod_data_source_file ja105005t_si_004.cif
_cod_data_source_block bertozzi03
_cod_depositor_comments
;
The following automatic conversions were performed:

'_space_group.centring_type' value 'primitive' was replaced with the
value 'P' as specified in the replacement file
'/home/antanas/src/cod-tools/trunk/data/replacement-values/replacement_values.lst'.

Automatic conversion script
Id: cif_fix_values 5642 2017-10-24 12:04:52Z antanas 
;
_cod_original_cell_volume 2180.20(17)
_cod_database_code 4102928

loop_
_symmetry_equiv_pos_as_xyz
'x, y, z'
'-x, -y, -z'

loop_
_atom_site_label
_atom_site_type_symbol
_atom_site_fract_x
_atom_site_fract_y
_atom_site_fract_z
_atom_site_U_iso_or_equiv
_atom_site_adp_type
_atom_site_occupancy
_atom_site_symmetry_multiplicity
_atom_site_calc_flag
_atom_site_refinement_flags
C1 C 0.34288(12) 0.86017(10) -0.10609(10) 0.0153(3) Uani 1 1 d .
C2 C 0.39801(12) 0.93482(11) -0.08373(10) 0.0194(3) Uani 1 1 d .
C3 C 0.32135(13) 1.02758(11) -0.08127(11) 0.0226(3) Uani 1 1 d .
H3A H 0.3753 1.0668 -0.0701 0.027 Uiso 1 1 calc R
H3B H 0.2498 1.0059 -0.0235 0.027 Uiso 1 1 calc R
C4 C 0.26797(13) 1.09750(11) -0.17366(12) 0.0235(3) Uani 1 1 d .
H4A H 0.3259 1.0936 -0.2327 0.028 Uiso 1 1 calc R
H4B H 0.2645 1.1675 -0.1822 0.028 Uiso 1 1 calc R
C5 C 0.13388(13) 1.07121(10) -0.16786(11) 0.0207(3) Uani 1 1 d .
H5A H 0.1159 1.0047 -0.1112 0.025 Uiso 1 1 calc R
H5B H 0.0718 1.1210 -0.1530 0.025 Uiso 1 1 calc R
C6 C 0.11178(12) 1.06829(10) -0.25915(10) 0.0186(3) Uani 1 1 d .
C7 C 0.05391(13) 1.15295(11) -0.32564(11) 0.0248(3) Uani 1 1 d .
H7 H 0.0338 1.2109 -0.3135 0.030 Uiso 1 1 calc R
C8 C 0.02503(14) 1.15500(11) -0.40853(11) 0.0288(3) Uani 1 1 d .
H8 H -0.0132 1.2140 -0.4529 0.035 Uiso 1 1 calc R
C9 C 0.05212(14) 1.07083(12) -0.42642(11) 0.0275(3) Uani 1 1 d .
H9 H 0.0313 1.0712 -0.4826 0.033 Uiso 1 1 calc R
C10 C 0.11014(13) 0.98537(11) -0.36181(10) 0.0206(3) Uani 1 1 d .
H10 H 0.1290 0.9276 -0.3745 0.025 Uiso 1 1 calc R
C11 C 0.14089(12) 0.98335(10) -0.27892(10) 0.0162(3) Uani 1 1 d .
C12 C 0.20532(12) 0.88891(10) -0.21049(9) 0.0140(3) Uani 1 1 d .
C13 C 0.13594(12) 0.83501(9) -0.10194(9) 0.0136(3) Uani 1 1 d .
C14 C 0.00396(12) 0.80522(10) -0.07721(9) 0.0146(3) Uani 1 1 d .
C15 C -0.09341(12) 0.87961(10) -0.10256(10) 0.0168(3) Uani 1 1 d .
H15 H -0.0737 0.9482 -0.1384 0.020 Uiso 1 1 calc R
C16 C -0.21835(13) 0.85415(11) -0.07579(10) 0.0193(3) Uani 1 1 d .
H16 H -0.2836 0.9051 -0.0936 0.023 Uiso 1 1 calc R
C17 C -0.24780(13) 0.75417(11) -0.02309(10) 0.0209(3) Uani 1 1 d .
H17 H -0.3334 0.7366 -0.0034 0.025 Uiso 1 1 calc R
C18 C -0.15178(13) 0.68013(11) 0.00067(10) 0.0207(3) Uani 1 1 d .
H18 H -0.1724 0.6117 0.0360 0.025 Uiso 1 1 calc R
C19 C -0.02540(13) 0.70395(10) -0.02623(10) 0.0166(3) Uani 1 1 d .
C20 C 0.07541(13) 0.62227(10) 0.00904(10) 0.0197(3) Uani 1 1 d .
H20A H 0.1576 0.6424 -0.0375 0.024 Uiso 1 1 calc R
H20B H 0.0536 0.5597 0.0109 0.024 Uiso 1 1 calc R
C21 C 0.08595(14) 0.60369(11) 0.11346(11) 0.0236(3) Uani 1 1 d .
H21A H 0.0156 0.5626 0.1625 0.028 Uiso 1 1 calc R
H21B H 0.1660 0.5643 0.1281 0.028 Uiso 1 1 calc R
C22 C 0.08275(13) 0.69896(11) 0.12704(10) 0.0207(3) Uani 1 1 d .
H22A H 0.0049 0.7399 0.1086 0.025 Uiso 1 1 calc R
H22B H 0.0765 0.6794 0.1983 0.025 Uiso 1 1 calc R
C23 C 0.19366(13) 0.76385(10) 0.06877(10) 0.0175(3) Uani 1 1 d .
C24 C 0.21587(12) 0.81738(9) -0.04291(9) 0.0141(3) Uani 1 1 d .
C25 C 0.39779(12) 0.59303(10) 0.73514(9) 0.0148(3) Uani 1 1 d .
C26 C 0.47725(12) 0.49344(10) 0.78006(10) 0.0168(3) Uani 1 1 d .
C27 C 0.50460(13) 0.41902(10) 0.73578(11) 0.0196(3) Uani 1 1 d .
H27A H 0.5538 0.3605 0.7770 0.023 Uiso 1 1 calc R
H27B H 0.5592 0.4506 0.6690 0.023 Uiso 1 1 calc R
C28 C 0.38973(13) 0.38037(10) 0.72581(10) 0.0191(3) Uani 1 1 d .
H28A H 0.3175 0.3797 0.7798 0.023 Uiso 1 1 calc R
H28B H 0.4098 0.3104 0.7340 0.023 Uiso 1 1 calc R
C29 C 0.35032(12) 0.44481(10) 0.62470(10) 0.0175(3) Uani 1 1 d .
H29A H 0.3967 0.5073 0.5906 0.021 Uiso 1 1 calc R
H29B H 0.3779 0.4075 0.5834 0.021 Uiso 1 1 calc R
C30 C 0.21054(12) 0.47329(10) 0.62913(9) 0.0160(3) Uani 1 1 d .
C31 C 0.13721(13) 0.41453(10) 0.61544(9) 0.0182(3) Uani 1 1 d .
H31 H 0.1758 0.3568 0.6066 0.022 Uiso 1 1 calc R
C32 C 0.00963(13) 0.43793(10) 0.61432(9) 0.0193(3) Uani 1 1 d .
H32 H -0.0383 0.3962 0.6056 0.023 Uiso 1 1 calc R
C33 C -0.04771(13) 0.52254(11) 0.62603(10) 0.0194(3) Uani 1 1 d .
H33 H -0.1348 0.5396 0.6247 0.023 Uiso 1 1 calc R
C34 C 0.02338(12) 0.58215(10) 0.63979(9) 0.0170(3) Uani 1 1 d .
H34 H -0.0159 0.6403 0.6475 0.020 Uiso 1 1 calc R
C35 C 0.15133(12) 0.55840(10) 0.64256(9) 0.0151(3) Uani 1 1 d .
C36 C 0.22345(12) 0.62470(10) 0.66127(9) 0.0147(3) Uani 1 1 d .
C37 C 0.33728(12) 0.67724(9) 0.58130(9) 0.0138(3) Uani 1 1 d .
C38 C 0.32154(12) 0.74168(10) 0.47769(9) 0.0149(3) Uani 1 1 d .
C39 C 0.29099(12) 0.69812(10) 0.42307(10) 0.0163(3) Uani 1 1 d .
H39 H 0.2804 0.6279 0.4528 0.020 Uiso 1 1 calc R
C40 C 0.27603(13) 0.75628(11) 0.32621(10) 0.0193(3) Uani 1 1 d .
H40 H 0.2574 0.7258 0.2893 0.023 Uiso 1 1 calc R
C41 C 0.28841(13) 0.85899(11) 0.28348(10) 0.0216(3) Uani 1 1 d .
H41 H 0.2773 0.8992 0.2174 0.026 Uiso 1 1 calc R
C42 C 0.31707(13) 0.90297(10) 0.33742(10) 0.0202(3) Uani 1 1 d .
H42 H 0.3245 0.9735 0.3079 0.024 Uiso 1 1 calc R
C43 C 0.33520(12) 0.84548(10) 0.43422(10) 0.0167(3) Uani 1 1 d .
C44 C 0.38132(13) 0.89380(10) 0.48591(10) 0.0193(3) Uani 1 1 d .
H44A H 0.3487 0.8588 0.5584 0.023 Uiso 1 1 calc R
H44B H 0.3488 0.9647 0.4629 0.023 Uiso 1 1 calc R
C45 C 0.52717(13) 0.88901(11) 0.46415(11) 0.0223(3) Uani 1 1 d .
H45A H 0.5577 0.9402 0.3960 0.027 Uiso 1 1 calc R
H45B H 0.5546 0.9068 0.5104 0.027 Uiso 1 1 calc R
C46 C 0.59019(13) 0.78664(11) 0.47350(10) 0.0196(3) Uani 1 1 d .
H46A H 0.5609 0.7684 0.4284 0.023 Uiso 1 1 calc R
H46B H 0.6827 0.7935 0.4504 0.023 Uiso 1 1 calc R
C47 C 0.56553(12) 0.70157(10) 0.57624(10) 0.0177(3) Uani 1 1 d .
C48 C 0.43550(12) 0.66116(9) 0.62399(9) 0.0145(3) Uani 1 1 d .
C49 C 0.73701(13) 0.77945(11) 0.75629(10) 0.0198(3) Uani 1 1 d .
C50 C 0.73418(15) 0.66767(11) 0.81154(11) 0.0267(3) Uani 1 1 d .
H50A H 0.6511 0.6494 0.8556 0.040 Uiso 1 1 calc R
H50B H 0.7999 0.6420 0.8511 0.040 Uiso 1 1 calc R
H50C H 0.7497 0.6384 0.7642 0.040 Uiso 1 1 calc R
C51 C 0.86237(16) 0.82191(13) 0.69874(14) 0.0377(4) Uani 1 1 d .
H51A H 0.8529 0.8954 0.6685 0.057 Uiso 1 1 calc R
H51B H 0.8947 0.7989 0.6466 0.057 Uiso 1 1 calc R
H51C H 0.9219 0.7994 0.7433 0.057 Uiso 1 1 calc R
O1 O 0.31904(8) 0.91692(7) -0.20293(7) 0.01477(19) Uani 1 1 d .
O2 O 0.43071(8) 0.78008(7) -0.10214(7) 0.0180(2) Uani 1 1 d .
H2 H 0.4943 0.8013 -0.1482 0.027 Uiso 1 1 calc R
O3 O 0.23241(9) 0.81970(7) -0.25253(7) 0.01632(19) Uani 1 1 d .
H3 H 0.2864 0.7756 -0.2259 0.024 Uiso 1 1 calc R
O4 O 0.27671(8) 0.56190(7) 0.74632(6) 0.01553(19) Uani 1 1 d .
O5 O 0.39216(9) 0.64925(7) 0.78788(7) 0.01692(19) Uani 1 1 d .
H5 H 0.3889 0.6104 0.8482 0.025 Uiso 1 1 calc R
O6 O 0.13628(8) 0.69769(7) 0.67883(7) 0.0178(2) Uani 1 1 d .
H6 H 0.1714 0.7305 0.6968 0.027 Uiso 1 1 calc R
O7 O 0.64278(9) 0.83475(8) 0.75835(8) 0.0232(2) Uani 1 1 d .
O8 O 0.39922(11) 0.57551(8) 0.98107(8) 0.0304(3) Uani 1 1 d D
F1 F 0.43761(8) 0.88193(6) 0.00430(6) 0.02486(19) Uani 1 1 d .
F2 F 0.50718(7) 0.96467(6) -0.15469(6) 0.02374(18) Uani 1 1 d .
F3 F 0.30189(7) 0.70734(6) 0.09552(6) 0.02314(18) Uani 1 1 d .
F4 F 0.18236(8) 0.83696(6) 0.10292(6) 0.02343(18) Uani 1 1 d .
F5 F 0.59082(7) 0.51673(6) 0.78507(6) 0.01967(17) Uani 1 1 d .
F6 F 0.41533(7) 0.44576(6) 0.87778(6) 0.02011(17) Uani 1 1 d .
F7 F 0.64771(7) 0.62084(6) 0.57331(6) 0.02485(19) Uani 1 1 d .
F8 F 0.60492(8) 0.72751(7) 0.63873(6) 0.02654(19) Uani 1 1 d .
H8X H 0.4117(18) 0.6322(7) 0.9734(14) 0.032 Uiso 1 1 d D
H8Y H 0.3926(18) 0.5485(13) 1.0420(4) 0.032 Uiso 1 1 d D

loop_
_atom_site_aniso_label
_atom_site_aniso_U_11
_atom_site_aniso_U_22
_atom_site_aniso_U_33
_atom_site_aniso_U_23
_atom_site_aniso_U_13
_atom_site_aniso_U_12
C1 0.0146(6) 0.0154(7) 0.0172(6) -0.0084(5) -0.0032(5) 0.0001(5)
C2 0.0150(6) 0.0230(7) 0.0237(7) -0.0127(6) -0.0038(5) -0.0028(5)
C3 0.0196(7) 0.0238(8) 0.0330(8) -0.0198(6) -0.0031(6) -0.0041(6)
C4 0.0220(7) 0.0160(7) 0.0350(8) -0.0138(6) -0.0034(6) -0.0032(5)
C5 0.0181(7) 0.0152(7) 0.0303(8) -0.0128(6) -0.0026(6) 0.0006(5)
C6 0.0134(6) 0.0143(7) 0.0232(7) -0.0054(5) 0.0002(5) -0.0026(5)
C7 0.0191(7) 0.0138(7) 0.0324(8) -0.0048(6) -0.0010(6) -0.0003(5)
C8 0.0236(7) 0.0204(8) 0.0267(8) 0.0024(6) -0.0058(6) 0.0026(6)
C9 0.0267(8) 0.0289(8) 0.0194(7) -0.0033(6) -0.0072(6) 0.0010(6)
C10 0.0199(7) 0.0200(7) 0.0178(6) -0.0056(5) -0.0025(5) -0.0004(5)
C11 0.0129(6) 0.0145(7) 0.0164(6) -0.0036(5) -0.0003(5) -0.0020(5)
C12 0.0132(6) 0.0126(6) 0.0173(6) -0.0076(5) -0.0024(5) -0.0011(5)
C13 0.0158(6) 0.0095(6) 0.0155(6) -0.0064(5) -0.0021(5) 0.0000(5)
C14 0.0151(6) 0.0175(7) 0.0133(6) -0.0078(5) -0.0027(5) -0.0027(5)
C15 0.0179(6) 0.0164(7) 0.0170(6) -0.0076(5) -0.0036(5) -0.0019(5)
C16 0.0161(6) 0.0241(7) 0.0202(7) -0.0117(6) -0.0049(5) 0.0006(5)
C17 0.0158(6) 0.0288(8) 0.0211(7) -0.0128(6) -0.0018(5) -0.0063(5)
C18 0.0222(7) 0.0197(7) 0.0211(7) -0.0088(6) -0.0020(5) -0.0075(5)
C19 0.0190(6) 0.0170(7) 0.0157(6) -0.0085(5) -0.0027(5) -0.0027(5)
C20 0.0212(7) 0.0139(7) 0.0232(7) -0.0072(5) -0.0038(5) -0.0024(5)
C21 0.0249(7) 0.0180(7) 0.0213(7) -0.0020(6) -0.0052(6) -0.0029(5)
C22 0.0220(7) 0.0230(7) 0.0141(6) -0.0058(5) -0.0030(5) -0.0018(5)
C23 0.0183(6) 0.0193(7) 0.0175(6) -0.0099(5) -0.0065(5) 0.0024(5)
C24 0.0145(6) 0.0110(6) 0.0178(6) -0.0077(5) -0.0027(5) -0.0001(5)
C25 0.0155(6) 0.0146(7) 0.0164(6) -0.0082(5) -0.0036(5) -0.0010(5)
C26 0.0168(6) 0.0167(7) 0.0179(6) -0.0071(5) -0.0057(5) -0.0013(5)
C27 0.0200(7) 0.0160(7) 0.0258(7) -0.0113(6) -0.0086(5) 0.0039(5)
C28 0.0222(7) 0.0130(7) 0.0244(7) -0.0091(5) -0.0075(5) 0.0008(5)
C29 0.0184(7) 0.0156(7) 0.0213(7) -0.0107(5) -0.0040(5) 0.0000(5)
C30 0.0181(6) 0.0150(7) 0.0136(6) -0.0049(5) -0.0027(5) -0.0023(5)
C31 0.0244(7) 0.0145(7) 0.0150(6) -0.0054(5) -0.0035(5) -0.0034(5)
C32 0.0234(7) 0.0197(7) 0.0141(6) -0.0037(5) -0.0049(5) -0.0088(5)
C33 0.0167(6) 0.0226(7) 0.0162(6) -0.0046(5) -0.0052(5) -0.0031(5)
C34 0.0173(6) 0.0168(7) 0.0137(6) -0.0042(5) -0.0028(5) -0.0006(5)
C35 0.0167(6) 0.0144(6) 0.0119(6) -0.0034(5) -0.0026(5) -0.0029(5)
C36 0.0158(6) 0.0130(6) 0.0150(6) -0.0062(5) -0.0038(5) 0.0012(5)
C37 0.0159(6) 0.0105(6) 0.0168(6) -0.0082(5) -0.0023(5) -0.0002(5)
C38 0.0124(6) 0.0156(7) 0.0160(6) -0.0070(5) -0.0019(5) 0.0000(5)
C39 0.0154(6) 0.0144(7) 0.0191(6) -0.0074(5) -0.0030(5) -0.0008(5)
C40 0.0188(7) 0.0226(7) 0.0195(7) -0.0112(6) -0.0057(5) 0.0002(5)
C41 0.0230(7) 0.0212(7) 0.0164(6) -0.0043(5) -0.0056(5) 0.0008(5)
C42 0.0214(7) 0.0139(7) 0.0206(7) -0.0044(5) -0.0029(5) -0.0005(5)
C43 0.0143(6) 0.0166(7) 0.0184(6) -0.0084(5) -0.0013(5) 0.0001(5)
C44 0.0239(7) 0.0137(7) 0.0205(7) -0.0082(5) -0.0026(5) -0.0021(5)
C45 0.0243(7) 0.0187(7) 0.0246(7) -0.0086(6) -0.0043(6) -0.0068(5)
C46 0.0166(6) 0.0225(7) 0.0207(7) -0.0105(6) -0.0011(5) -0.0047(5)
C47 0.0160(6) 0.0199(7) 0.0210(7) -0.0114(6) -0.0051(5) -0.0006(5)
C48 0.0178(6) 0.0113(6) 0.0160(6) -0.0078(5) -0.0032(5) -0.0001(5)
C49 0.0223(7) 0.0221(7) 0.0196(7) -0.0131(6) -0.0048(5) 0.0000(6)
C50 0.0331(8) 0.0212(8) 0.0291(8) -0.0122(6) -0.0100(6) -0.0002(6)
C51 0.0279(8) 0.0286(9) 0.0467(10) -0.0165(8) 0.0086(7) -0.0010(7)
O1 0.0129(4) 0.0144(5) 0.0167(4) -0.0065(4) -0.0020(3) -0.0021(3)
O2 0.0140(4) 0.0174(5) 0.0222(5) -0.0096(4) -0.0026(4) 0.0015(4)
O3 0.0189(5) 0.0152(5) 0.0174(4) -0.0094(4) -0.0058(4) 0.0027(3)
O4 0.0155(4) 0.0158(5) 0.0149(4) -0.0055(4) -0.0039(3) -0.0018(3)
O5 0.0237(5) 0.0141(5) 0.0151(4) -0.0077(4) -0.0061(4) 0.0010(4)
O6 0.0159(4) 0.0180(5) 0.0239(5) -0.0132(4) -0.0050(4) 0.0021(4)
O7 0.0200(5) 0.0230(5) 0.0281(5) -0.0139(4) -0.0036(4) 0.0011(4)
O8 0.0434(7) 0.0211(6) 0.0193(5) -0.0066(4) -0.0044(5) 0.0085(5)
F1 0.0232(4) 0.0308(5) 0.0291(4) -0.0173(4) -0.0113(3) -0.0009(3)
F2 0.0144(4) 0.0268(5) 0.0338(5) -0.0176(4) 0.0003(3) -0.0057(3)
F3 0.0209(4) 0.0270(4) 0.0202(4) -0.0077(3) -0.0099(3) 0.0037(3)
F4 0.0275(4) 0.0280(5) 0.0213(4) -0.0161(3) -0.0045(3) -0.0026(3)
F5 0.0185(4) 0.0182(4) 0.0258(4) -0.0099(3) -0.0104(3) 0.0005(3)
F6 0.0255(4) 0.0155(4) 0.0170(4) -0.0044(3) -0.0056(3) -0.0010(3)
F7 0.0169(4) 0.0240(4) 0.0284(4) -0.0090(3) -0.0033(3) 0.0034(3)
F8 0.0272(4) 0.0352(5) 0.0227(4) -0.0130(4) -0.0068(3) -0.0121(4)

loop_
_atom_type_symbol
_atom_type_description
_atom_type_scat_dispersion_real
_atom_type_scat_dispersion_imag
_atom_type_scat_source
C C 0.0181 0.0091 'International Tables Vol C Tables 4.2.6.8 and 6.1.1.4'
H H 0.0000 0.0000 'International Tables Vol C Tables 4.2.6.8 and 6.1.1.4'
O O 0.0492 0.0322 'International Tables Vol C Tables 4.2.6.8 and 6.1.1.4'
F F 0.0727 0.0534 'International Tables Vol C Tables 4.2.6.8 and 6.1.1.4'

loop_
_geom_angle_atom_site_label_1
_geom_angle_atom_site_label_2
_geom_angle_atom_site_label_3
_geom_angle
O2 C1 O1 111.07(10)
O2 C1 C24 108.33(10)
O1 C1 C24 104.19(10)
O2 C1 C2 110.04(10)
O1 C1 C2 105.02(10)
C24 C1 C2 117.96(11)
F1 C2 F2 104.94(10)
F1 C2 C3 108.27(11)
F2 C2 C3 108.30(11)
F1 C2 C1 108.14(11)
F2 C2 C1 105.01(10)
C3 C2 C1 121.05(11)
C2 C3 C4 116.51(12)
C2 C3 H3A 108.2
C4 C3 H3A 108.2
C2 C3 H3B 108.2
C4 C3 H3B 108.2
H3A C3 H3B 107.3
C3 C4 C5 112.93(12)
C3 C4 H4A 109.0
C5 C4 H4A 109.0
C3 C4 H4B 109.0
C5 C4 H4B 109.0
H4A C4 H4B 107.8
C6 C5 C4 116.48(12)
C6 C5 H5A 108.2
C4 C5 H5A 108.2
C6 C5 H5B 108.2
C4 C5 H5B 108.2
H5A C5 H5B 107.3
C7 C6 C11 117.88(13)
C7 C6 C5 118.35(13)
C11 C6 C5 123.71(12)
C8 C7 C6 122.10(14)
C8 C7 H7 118.9
C6 C7 H7 118.9
C9 C8 C7 119.58(14)
C9 C8 H8 120.2
C7 C8 H8 120.2
C8 C9 C10 119.74(14)
C8 C9 H9 120.1
C10 C9 H9 120.1
C11 C10 C9 120.89(14)
C11 C10 H10 119.6
C9 C10 H10 119.6
C10 C11 C6 119.79(12)
C10 C11 C12 119.39(12)
C6 C11 C12 120.82(12)
O3 C12 O1 110.55(10)
O3 C12 C11 108.53(10)
O1 C12 C11 107.60(10)
O3 C12 C13 108.48(10)
O1 C12 C13 103.63(10)
C11 C12 C13 117.90(10)
C24 C13 C14 130.27(12)
C24 C13 C12 108.75(11)
C14 C13 C12 120.85(11)
C15 C14 C19 119.41(12)
C15 C14 C13 119.47(12)
C19 C14 C13 121.10(12)
C16 C15 C14 120.69(13)
C16 C15 H15 119.7
C14 C15 H15 119.7
C17 C16 C15 119.93(13)
C17 C16 H16 120.0
C15 C16 H16 120.0
C18 C17 C16 119.67(13)
C18 C17 H17 120.2
C16 C17 H17 120.2
C17 C18 C19 121.37(13)
C17 C18 H18 119.3
C19 C18 H18 119.3
C18 C19 C14 118.90(13)
C18 C19 C20 119.88(12)
C14 C19 C20 120.88(12)
C19 C20 C21 109.64(11)
C19 C20 H20A 109.7
C21 C20 H20A 109.7
C19 C20 H20B 109.7
C21 C20 H20B 109.7
H20A C20 H20B 108.2
C22 C21 C20 114.52(11)
C22 C21 H21A 108.6
C20 C21 H21A 108.6
C22 C21 H21B 108.6
C20 C21 H21B 108.6
H21A C21 H21B 107.6
C23 C22 C21 116.16(12)
C23 C22 H22A 108.2
C21 C22 H22A 108.2
C23 C22 H22B 108.2
C21 C22 H22B 108.2
H22A C22 H22B 107.4
F3 C23 F4 104.41(10)
F3 C23 C22 108.26(11)
F4 C23 C22 106.98(11)
F3 C23 C24 108.70(10)
F4 C23 C24 107.03(11)
C22 C23 C24 120.34(11)
C13 C24 C23 128.76(12)
C13 C24 C1 109.41(11)
C23 C24 C1 121.83(11)
O5 C25 O4 111.59(10)
O5 C25 C48 108.71(10)
O4 C25 C48 104.03(10)
O5 C25 C26 109.49(10)
O4 C25 C26 104.31(10)
C48 C25 C26 118.51(11)
F5 C26 F6 104.58(10)
F5 C26 C27 107.84(10)
F6 C26 C27 108.51(11)
F5 C26 C25 108.02(10)
F6 C26 C25 105.00(10)
C27 C26 C25 121.65(11)
C26 C27 C28 116.61(11)
C26 C27 H27A 108.1
C28 C27 H27A 108.1
C26 C27 H27B 108.1
C28 C27 H27B 108.1
H27A C27 H27B 107.3
C27 C28 C29 113.04(11)
C27 C28 H28A 109.0
C29 C28 H28A 109.0
C27 C28 H28B 109.0
C29 C28 H28B 109.0
H28A C28 H28B 107.8
C30 C29 C28 115.96(11)
C30 C29 H29A 108.3
C28 C29 H29A 108.3
C30 C29 H29B 108.3
C28 C29 H29B 108.3
H29A C29 H29B 107.4
C31 C30 C35 118.19(12)
C31 C30 C29 118.34(12)
C35 C30 C29 123.42(12)
C32 C31 C30 121.92(13)
C32 C31 H31 119.0
C30 C31 H31 119.0
C31 C32 C33 119.68(12)
C31 C32 H32 120.2
C33 C32 H32 120.2
C32 C33 C34 119.42(12)
C32 C33 H33 120.3
C34 C33 H33 120.3
C33 C34 C35 121.34(13)
C33 C34 H34 119.3
C35 C34 H34 119.3
C34 C35 C30 119.44(12)
C34 C35 C36 118.99(12)
C30 C35 C36 121.57(11)
O6 C36 O4 111.05(10)
O6 C36 C35 107.52(10)
O4 C36 C35 107.58(10)
O6 C36 C37 108.82(10)
O4 C36 C37 103.78(10)
C35 C36 C37 118.04(10)
C48 C37 C38 131.06(12)
C48 C37 C36 108.96(11)
C38 C37 C36 119.68(11)
C39 C38 C43 119.51(12)
C39 C38 C37 119.46(12)
C43 C38 C37 121.03(12)
C40 C39 C38 120.76(12)
C40 C39 H39 119.6
C38 C39 H39 119.6
C41 C40 C39 119.77(13)
C41 C40 H40 120.1
C39 C40 H40 120.1
C40 C41 C42 119.87(13)
C40 C41 H41 120.1
C42 C41 H41 120.1
C41 C42 C43 121.24(13)
C41 C42 H42 119.4
C43 C42 H42 119.4
C42 C43 C38 118.83(12)
C42 C43 C44 119.64(12)
C38 C43 C44 121.24(12)
C43 C44 C45 110.51(11)
C43 C44 H44A 109.5
C45 C44 H44A 109.5
C43 C44 H44B 109.5
C45 C44 H44B 109.5
H44A C44 H44B 108.1
C46 C45 C44 114.66(11)
C46 C45 H45A 108.6
C44 C45 H45A 108.6
C46 C45 H45B 108.6
C44 C45 H45B 108.6
H45A C45 H45B 107.6
C47 C46 C45 115.66(11)
C47 C46 H46A 108.4
C45 C46 H46A 108.4
C47 C46 H46B 108.4
C45 C46 H46B 108.4
H46A C46 H46B 107.4
F8 C47 F7 104.33(10)
F8 C47 C46 108.23(11)
F7 C47 C46 106.98(11)
F8 C47 C48 109.01(10)
F7 C47 C48 106.54(11)
C46 C47 C48 120.57(11)
C37 C48 C47 128.25(12)
C37 C48 C25 109.48(11)
C47 C48 C25 122.26(11)
O7 C49 C51 120.45(14)
O7 C49 C50 122.53(13)
C51 C49 C50 117.02(13)
C49 C50 H50A 109.5
C49 C50 H50B 109.5
H50A C50 H50B 109.5
C49 C50 H50C 109.5
H50A C50 H50C 109.5
H50B C50 H50C 109.5
C49 C51 H51A 109.5
C49 C51 H51B 109.5
H51A C51 H51B 109.5
C49 C51 H51C 109.5
H51A C51 H51C 109.5
H51B C51 H51C 109.5
C1 O1 C12 110.73(9)
C1 O2 H2 109.5
C12 O3 H3 109.5
C25 O4 C36 110.81(9)
C25 O5 H5 109.5
C36 O6 H6 109.5
H8X O8 H8Y 95.4(18)

loop_
_geom_bond_atom_site_label_1
_geom_bond_atom_site_label_2
_geom_bond_distance
C1 O2 1.3985(15)
C1 O1 1.4156(16)
C1 C24 1.5252(17)
C1 C2 1.5522(18)
C2 F1 1.3706(16)
C2 F2 1.3752(16)
C2 C3 1.5126(19)
C3 C4 1.532(2)
C3 H3A 0.9900
C3 H3B 0.9900
C4 C5 1.5516(19)
C4 H4A 0.9900
C4 H4B 0.9900
C5 C6 1.512(2)
C5 H5A 0.9900
C5 H5B 0.9900
C6 C7 1.398(2)
C6 C11 1.408(2)
C7 C8 1.382(2)
C7 H7 0.9500
C8 C9 1.380(2)
C8 H8 0.9500
C9 C10 1.392(2)
C9 H9 0.9500
C10 C11 1.392(2)
C10 H10 0.9500
C11 C12 1.5218(17)
C12 O3 1.4131(15)
C12 O1 1.4243(15)
C12 C13 1.5372(17)
C13 C24 1.3353(18)
C13 C14 1.4854(17)
C14 C15 1.4011(18)
C14 C19 1.4025(19)
C15 C16 1.3876(19)
C15 H15 0.9500
C16 C17 1.387(2)
C16 H16 0.9500
C17 C18 1.385(2)
C17 H17 0.9500
C18 C19 1.3954(19)
C18 H18 0.9500
C19 C20 1.5085(19)
C20 C21 1.541(2)
C20 H20A 0.9900
C20 H20B 0.9900
C21 C22 1.527(2)
C21 H21A 0.9900
C21 H21B 0.9900
C22 C23 1.5033(19)
C22 H22A 0.9900
C22 H22B 0.9900
C23 F3 1.3780(15)
C23 F4 1.3924(16)
C23 C24 1.5081(18)
C25 O5 1.3991(15)
C25 O4 1.4197(15)
C25 C48 1.5317(17)
C25 C26 1.5524(18)
C26 F5 1.3743(15)
C26 F6 1.3806(15)
C26 C27 1.5097(18)
C27 C28 1.5353(19)
C27 H27A 0.9900
C27 H27B 0.9900
C28 C29 1.5493(18)
C28 H28A 0.9900
C28 H28B 0.9900
C29 C30 1.5137(18)
C29 H29A 0.9900
C29 H29B 0.9900
C30 C31 1.3958(19)
C30 C35 1.4108(19)
C31 C32 1.387(2)
C31 H31 0.9500
C32 C33 1.387(2)
C32 H32 0.9500
C33 C34 1.389(2)
C33 H33 0.9500
C34 C35 1.3953(19)
C34 H34 0.9500
C35 C36 1.5245(18)
C36 O6 1.4063(15)
C36 O4 1.4297(15)
C36 C37 1.5328(18)
C37 C48 1.3360(19)
C37 C38 1.4866(18)
C38 C39 1.4016(18)
C38 C43 1.402(2)
C39 C40 1.3865(19)
C39 H39 0.9500
C40 C41 1.385(2)
C40 H40 0.9500
C41 C42 1.388(2)
C41 H41 0.9500
C42 C43 1.3950(19)
C42 H42 0.9500
C43 C44 1.5053(19)
C44 C45 1.5428(19)
C44 H44A 0.9900
C44 H44B 0.9900
C45 C46 1.534(2)
C45 H45A 0.9900
C45 H45B 0.9900
C46 C47 1.5078(19)
C46 H46A 0.9900
C46 H46B 0.9900
C47 F8 1.3702(15)
C47 F7 1.3960(16)
C47 C48 1.5086(18)
C49 O7 1.2172(17)
C49 C51 1.492(2)
C49 C50 1.496(2)
C50 H50A 0.9800
C50 H50B 0.9800
C50 H50C 0.9800
C51 H51A 0.9800
C51 H51B 0.9800
C51 H51C 0.9800
O2 H2 0.8400
O3 H3 0.8400
O5 H5 0.8400
O6 H6 0.8400
O8 H8X 0.832(5)
O8 H8Y 0.827(5)
